data_2236163
loop_
_publ_author_name
'Anderson, Brian J.'
'Kennedy, Christopher J.'
'Jasinski, Jerry P.'

_publ_section_title
;
 <i>N</i>-Ethyl-2-[1-(2-hydroxy-6-methoxyphenyl)ethylidene]hydrazinecarbothioamide
;
_journal_coeditor_code CV5339
_journal_issue 10
_journal_name_full 'Acta Crystallographica Section E'
_journal_page_first o2982
_journal_paper_doi 10.1107/S1600536812039323
_journal_volume 68
_journal_year 2012
_chemical_formula_iupac 'C12 H17 N3 O2 S'
_chemical_formula_moiety 'C12 H17 N3 O2 S'
_chemical_formula_sum 'C12 H17 N3 O2 S'
_chemical_formula_weight 267.35
_chemical_name_systematic
;
<i>N</i>-Ethyl-2-[1-(2-hydroxy-6-
methoxyphenyl)ethylidene]hydrazinecarbothioamide
;
_space_group_IT_number 7
_symmetry_cell_setting monoclinic
_symmetry_space_group_name_Hall 'P -2yc'
_symmetry_space_group_name_H-M 'P 1 c 1'
_atom_sites_solution_hydrogens geom
_atom_sites_solution_primary direct
_atom_sites_solution_secondary difmap
_cell_angle_alpha 90.0
_cell_angle_beta 103.510(7)
_cell_angle_gamma 90.0
_cell_formula_units_Z 2
_cell_length_a 8.5681(6)
_cell_length_b 8.0393(5)
_cell_length_c 10.3808(8)
_cell_measurement_reflns_used 2153
_cell_measurement_temperature 173(2)
_cell_measurement_theta_max 32.2575
_cell_measurement_theta_min 3.2330
_cell_volume 695.26(9)
_computing_cell_refinement 'CrysAlis PRO (Oxford Diffraction, 2010)'
_computing_data_collection 'CrysAlis PRO (Oxford Diffraction, 2010)'
_computing_data_reduction 'CrysAlis RED (Oxford Diffraction, 2010)'
_computing_molecular_graphics 'SHELXTL (Sheldrick, 2008)'
_computing_publication_material 'SHELXTL (Sheldrick, 2008)'
_computing_structure_refinement 'SHELXL97 (Sheldrick, 2008)'
_computing_structure_solution 'SHELXS97 (Sheldrick, 2008)'
_diffrn_ambient_temperature 173(2)
_diffrn_detector_area_resol_mean 16.1500
_diffrn_measured_fraction_theta_full 0.998
_diffrn_measured_fraction_theta_max 0.924
_diffrn_measurement_device_type 'Oxford Xcalibur (Eos, Gemini)'
_diffrn_measurement_method \w
_diffrn_radiation_monochromator graphite
_diffrn_radiation_source 'Enhance (Mo) X-ray Source'
_diffrn_radiation_type MoK\a
_diffrn_radiation_wavelength 0.71070
_diffrn_reflns_av_R_equivalents 0.0299
_diffrn_reflns_av_sigmaI/netI 0.0406
_diffrn_reflns_limit_h_max 11
_diffrn_reflns_limit_h_min -12
_diffrn_reflns_limit_k_max 11
_diffrn_reflns_limit_k_min -11
_diffrn_reflns_limit_l_max 15
_diffrn_reflns_limit_l_min -15
_diffrn_reflns_number 7338
_diffrn_reflns_theta_full 25.00
_diffrn_reflns_theta_max 32.33
_diffrn_reflns_theta_min 3.24
_exptl_absorpt_coefficient_mu 0.231
_exptl_absorpt_correction_T_max 1.00000
_exptl_absorpt_correction_T_min 0.97413
_exptl_absorpt_correction_type multi-scan
_exptl_absorpt_process_details '(Crysalis RED; Oxford Diffraction, 2010)'
_exptl_crystal_colour colourless
_exptl_crystal_density_diffrn 1.277
_exptl_crystal_density_method 'not measured'
_exptl_crystal_description chunk
_exptl_crystal_F_000 284
_exptl_crystal_size_max 0.46
_exptl_crystal_size_mid 0.32
_exptl_crystal_size_min 0.24
_refine_diff_density_max 0.629
_refine_diff_density_min -0.212
_refine_ls_abs_structure_details 'Flack (1983), with 1510 Friedel pairs'
_refine_ls_abs_structure_Flack 0.00(8)
_refine_ls_extinction_method none
_refine_ls_goodness_of_fit_ref 1.049
_refine_ls_hydrogen_treatment mixed
_refine_ls_matrix_type full
_refine_ls_number_parameters 173
_refine_ls_number_reflns 3987
_refine_ls_number_restraints 2
_refine_ls_restrained_S_all 1.049
_refine_ls_R_factor_all 0.0594
_refine_ls_R_factor_gt 0.0467
_refine_ls_shift/su_max 0.000
_refine_ls_shift/su_mean 0.000
_refine_ls_structure_factor_coef Fsqd
_refine_ls_weighting_details 'calc w = 1/[\s^2^(Fo^2^)+(0.0636P)^2^+0.0627P] where P=(Fo^2^+2Fc^2^)/3'
_refine_ls_weighting_scheme calc
_refine_ls_wR_factor_gt 0.1149
_refine_ls_wR_factor_ref 0.1279
_reflns_number_gt 3287
_reflns_number_total 3987
_reflns_threshold_expression I>2\s(I)
_cod_data_source_file cv5339.cif
_cod_data_source_block I
_cod_original_cell_volume 695.26(8)
_cod_original_sg_symbol_H-M 'P c'
_cod_database_code 2236163
_cod_database_fobs_code 2236163

loop_
_symmetry_equiv_pos_as_xyz
'x, y, z'
'x, -y, z+1/2'

loop_
_atom_site_type_symbol
_atom_site_label
_atom_site_fract_x
_atom_site_fract_y
_atom_site_fract_z
_atom_site_U_iso_or_equiv
_atom_site_adp_type
_atom_site_calc_flag
_atom_site_refinement_flags
_atom_site_occupancy
_atom_site_symmetry_multiplicity
S S1 0.55727(6) 0.29581(7) 0.59523(6) 0.04628(16) Uani d . 1 1
O O1 0.7690(2) 0.0256(2) 1.0893(2) 0.0585(5) Uani d . 1 1
H H1 0.7155 -0.0595 1.0865 0.088 Uiso calc R 1 1
O O2 1.1860(2) 0.2488(3) 0.92524(19) 0.0549(5) Uani d . 1 1
N N1 0.6144(3) 0.5442(3) 0.7677(2) 0.0457(5) Uani d . 1 1
H H1A 0.637(4) 0.575(4) 0.839(3) 0.050(9) Uiso d . 1 1
N N2 0.7546(2) 0.3070(2) 0.83163(19) 0.0379(4) Uani d . 1 1
H H2 0.782(3) 0.198(4) 0.823(3) 0.047(8) Uiso d . 1 1
N N3 0.8239(2) 0.3855(2) 0.94956(18) 0.0344(4) Uani d . 1 1
C C1 0.4947(5) 0.8165(4) 0.7392(3) 0.0657(9) Uani d . 1 1
H H1B 0.4404 0.7948 0.8086 0.098 Uiso calc R 1 1
H H1C 0.4323 0.8925 0.6764 0.098 Uiso calc R 1 1
H H1D 0.5980 0.8644 0.7765 0.098 Uiso calc R 1 1
C C2 0.5155(4) 0.6584(4) 0.6716(3) 0.0568(7) Uani d . 1 1
H H2A 0.4116 0.6086 0.6348 0.068 Uiso calc R 1 1
H H2B 0.5674 0.6800 0.5996 0.068 Uiso calc R 1 1
C C3 0.6451(2) 0.3906(2) 0.7390(2) 0.0346(4) Uani d . 1 1
C C4 0.9297(2) 0.3025(2) 1.0323(2) 0.0333(4) Uani d . 1 1
C C5 0.9822(2) 0.1311(3) 1.0085(2) 0.0345(4) Uani d . 1 1
C C6 1.1173(3) 0.1064(3) 0.9568(2) 0.0415(5) Uani d . 1 1
C C7 1.1719(3) -0.0556(4) 0.9435(3) 0.0523(6) Uani d . 1 1
H H7 1.2623 -0.0731 0.9102 0.063 Uiso calc R 1 1
C C8 1.0913(4) -0.1879(3) 0.9799(3) 0.0532(7) Uani d . 1 1
H H8 1.1301 -0.2948 0.9731 0.064 Uiso calc R 1 1
C C9 0.9556(3) -0.1677(3) 1.0258(3) 0.0494(6) Uani d . 1 1
H H9 0.9002 -0.2595 1.0464 0.059 Uiso calc R 1 1
C C10 0.9014(3) -0.0067(3) 1.0412(2) 0.0411(5) Uani d . 1 1
C C11 1.0021(3) 0.3811(3) 1.1618(3) 0.0510(6) Uani d . 1 1
H H11A 0.9585 0.4908 1.1644 0.077 Uiso calc R 1 1
H H11B 1.1163 0.3883 1.1730 0.077 Uiso calc R 1 1
H H11C 0.9782 0.3151 1.2319 0.077 Uiso calc R 1 1
C C12 1.3067(4) 0.2315(5) 0.8506(3) 0.0717(9) Uani d . 1 1
H H12A 1.3976 0.1733 0.9029 0.107 Uiso calc R 1 1
H H12B 1.3397 0.3398 0.8281 0.107 Uiso calc R 1 1
H H12C 1.2636 0.1700 0.7710 0.107 Uiso calc R 1 1

loop_
_atom_site_aniso_label
_atom_site_aniso_U_11
_atom_site_aniso_U_22
_atom_site_aniso_U_33
_atom_site_aniso_U_12
_atom_site_aniso_U_13
_atom_site_aniso_U_23
S1 0.0464(3) 0.0416(3) 0.0444(3) 0.0038(3) -0.0023(2) -0.0014(3)
O1 0.0607(11) 0.0363(9) 0.0872(14) 0.0008(8) 0.0352(11) 0.0062(10)
O2 0.0481(10) 0.0661(12) 0.0562(12) 0.0008(9) 0.0238(9) 0.0002(9)
N1 0.0463(10) 0.0360(10) 0.0482(12) 0.0125(8) -0.0027(9) 0.0005(9)
N2 0.0434(9) 0.0266(8) 0.0390(10) 0.0100(7) 0.0001(8) 0.0012(7)
N3 0.0367(8) 0.0284(8) 0.0371(9) 0.0056(7) 0.0066(7) 0.0024(7)
C1 0.100(3) 0.0467(15) 0.0512(15) 0.0374(16) 0.0185(16) 0.0129(12)
C2 0.0634(16) 0.0465(14) 0.0556(16) 0.0212(12) 0.0042(13) 0.0089(12)
C3 0.0312(9) 0.0284(9) 0.0433(11) 0.0026(8) 0.0066(8) 0.0047(8)
C4 0.0366(10) 0.0291(9) 0.0344(10) 0.0049(7) 0.0089(8) 0.0048(8)
C5 0.0378(10) 0.0314(10) 0.0319(9) 0.0105(8) 0.0031(8) 0.0030(8)
C6 0.0382(10) 0.0493(13) 0.0344(10) 0.0081(9) 0.0034(9) -0.0021(9)
C7 0.0464(12) 0.0651(17) 0.0438(12) 0.0242(12) 0.0074(10) -0.0085(12)
C8 0.0653(16) 0.0414(13) 0.0442(13) 0.0226(12) -0.0046(12) -0.0054(10)
C9 0.0603(15) 0.0317(11) 0.0504(14) 0.0123(10) 0.0012(12) 0.0045(10)
C10 0.0426(11) 0.0355(10) 0.0432(12) 0.0084(9) 0.0062(9) 0.0030(9)
C11 0.0660(15) 0.0382(12) 0.0429(13) 0.0100(11) 0.0007(11) -0.0026(10)
C12 0.0528(16) 0.114(3) 0.0560(17) -0.0008(17) 0.0279(14) -0.0007(18)

loop_
_atom_type_symbol
_atom_type_description
_atom_type_scat_dispersion_real
_atom_type_scat_dispersion_imag
_atom_type_scat_source
C C 0.0033 0.0016 'International Tables Vol C Tables 4.2.6.8 and 6.1.1.4'
H H 0.0000 0.0000 'International Tables Vol C Tables 4.2.6.8 and 6.1.1.4'
N N 0.0061 0.0033 'International Tables Vol C Tables 4.2.6.8 and 6.1.1.4'
O O 0.0106 0.0060 'International Tables Vol C Tables 4.2.6.8 and 6.1.1.4'
S S 0.1246 0.1234 'International Tables Vol C Tables 4.2.6.8 and 6.1.1.4'

loop_
_geom_angle_atom_site_label_1
_geom_angle_atom_site_label_2
_geom_angle_atom_site_label_3
_geom_angle
C10 O1 H1 109.5
C6 O2 C12 117.1(3)
C3 N1 C2 123.2(2)
C3 N1 H1A 121(2)
C2 N1 H1A 116(2)
C3 N2 N3 119.04(16)
C3 N2 H2 124.0(18)
N3 N2 H2 116.8(18)
C4 N3 N2 116.48(17)
C2 C1 H1B 109.5
C2 C1 H1C 109.5
H1B C1 H1C 109.5
C2 C1 H1D 109.5
H1B C1 H1D 109.5
H1C C1 H1D 109.5
N1 C2 C1 109.1(2)
N1 C2 H2A 109.9
C1 C2 H2A 109.9
N1 C2 H2B 109.9
C1 C2 H2B 109.9
H2A C2 H2B 108.3
N1 C3 N2 116.6(2)
N1 C3 S1 123.69(17)
N2 C3 S1 119.71(15)
N3 C4 C11 117.74(18)
N3 C4 C5 124.46(19)
C11 C4 C5 117.79(18)
C10 C5 C6 119.0(2)
C10 C5 C4 120.74(18)
C6 C5 C4 120.3(2)
O2 C6 C5 114.6(2)
O2 C6 C7 125.7(2)
C5 C6 C7 119.7(2)
C8 C7 C6 119.6(2)
C8 C7 H7 120.2
C6 C7 H7 120.2
C9 C8 C7 122.0(2)
C9 C8 H8 119.0
C7 C8 H8 119.0
C8 C9 C10 118.9(3)
C8 C9 H9 120.5
C10 C9 H9 120.5
O1 C10 C5 116.17(19)
O1 C10 C9 123.0(2)
C5 C10 C9 120.8(2)
C4 C11 H11A 109.5
C4 C11 H11B 109.5
H11A C11 H11B 109.5
C4 C11 H11C 109.5
H11A C11 H11C 109.5
H11B C11 H11C 109.5
O2 C12 H12A 109.5
O2 C12 H12B 109.5
H12A C12 H12B 109.5
O2 C12 H12C 109.5
H12A C12 H12C 109.5
H12B C12 H12C 109.5

loop_
_geom_bond_atom_site_label_1
_geom_bond_atom_site_label_2
_geom_bond_distance
S1 C3 1.688(2)
O1 C10 1.367(3)
O1 H1 0.8200
O2 C6 1.362(3)
O2 C12 1.436(3)
N1 C3 1.311(3)
N1 C2 1.471(3)
N1 H1A 0.76(3)
N2 C3 1.355(3)
N2 N3 1.382(2)
N2 H2 0.92(3)
N3 C4 1.281(3)
C1 C2 1.482(4)
C1 H1B 0.9600
C1 H1C 0.9600
C1 H1D 0.9600
C2 H2A 0.9700
C2 H2B 0.9700
C4 C11 1.484(3)
C4 C5 1.487(3)
C5 C10 1.389(3)
C5 C6 1.399(3)
C6 C7 1.402(4)
C7 C8 1.368(4)
C7 H7 0.9300
C8 C9 1.365(4)
C8 H8 0.9300
C9 C10 1.396(3)
C9 H9 0.9300
C11 H11A 0.9600
C11 H11B 0.9600
C11 H11C 0.9600
C12 H12A 0.9600
C12 H12B 0.9600
C12 H12C 0.9600

loop_
_geom_hbond_atom_site_label_D
_geom_hbond_atom_site_label_H
_geom_hbond_atom_site_label_A
_geom_hbond_site_symmetry_A
_geom_hbond_distance_DH
_geom_hbond_distance_HA
_geom_hbond_distance_DA
_geom_hbond_angle_DHA
O1 H1 S1 2 0.82 2.35 3.1655(19) 175.2

loop_
_geom_torsion_atom_site_label_1
_geom_torsion_atom_site_label_2
_geom_torsion_atom_site_label_3
_geom_torsion_atom_site_label_4
_geom_torsion
C3 N2 N3 C4 -178.22(19)
C3 N1 C2 C1 175.6(3)
C2 N1 C3 N2 171.6(2)
C2 N1 C3 S1 -8.0(3)
N3 N2 C3 N1 1.3(3)
N3 N2 C3 S1 -179.12(15)
N2 N3 C4 C11 -177.9(2)
N2 N3 C4 C5 0.6(3)
N3 C4 C5 C10 -87.9(3)
C11 C4 C5 C10 90.5(3)
N3 C4 C5 C6 94.1(3)
C11 C4 C5 C6 -87.4(3)
C12 O2 C6 C5 -169.3(2)
C12 O2 C6 C7 11.7(4)
C10 C5 C6 O2 178.6(2)
C4 C5 C6 O2 -3.4(3)
C10 C5 C6 C7 -2.3(3)
C4 C5 C6 C7 175.6(2)
O2 C6 C7 C8 179.7(2)
C5 C6 C7 C8 0.7(4)
C6 C7 C8 C9 1.8(4)
C7 C8 C9 C10 -2.7(4)
C6 C5 C10 O1 -179.0(2)
C4 C5 C10 O1 3.0(3)
C6 C5 C10 C9 1.5(3)
C4 C5 C10 C9 -176.5(2)
C8 C9 C10 O1 -178.5(2)
C8 C9 C10 C5 1.0(4)

loop_
_cod_related_entry_id
_cod_related_entry_database
_cod_related_entry_code
1 ChemSpider 30658046
